data_4020894
loop_
_publ_author_name
'N. Satish Kumar'
'K. Praveen Kumar'
'K. V. P. Pavan Kumar'
'Praveen Kommana'
'Jagadese J. Vittal'
'K. C. Kumara Swamy'

_publ_section_title
;
 Diverse Modes of Reactivity of Dialkyl Azodicarboxylates
 with P(III) Compounds: Synthesis, Structure,
 and Reactivity of Products Other than the Morrison-Brunn-Huisgen
 Intermediate in a Mitsunobu-Type Reaction
;
_journal_name_full 'Journal of Organic Chemistry'
_journal_page_first 1880
_journal_page_last 1889
_journal_paper_doi 10.1021/jo035634d
_journal_volume 69
_journal_year 2004
_chemical_formula_sum 'C36 H47 N2 O7 P S'
_chemical_formula_weight 682.79
_space_group_IT_number 14
_symmetry_cell_setting monoclinic
_symmetry_space_group_name_Hall '-P 2ybc'
_symmetry_space_group_name_H-M 'P 1 21/c 1'
_cell_angle_alpha 90.00
_cell_angle_beta 99.0500(10)
_cell_angle_gamma 90.00
_cell_formula_units_Z 4
_cell_length_a 20.7843(12)
_cell_length_b 10.6218(6)
_cell_length_c 16.7361(10)
_cell_measurement_temperature 298(2)
_cell_volume 3648.8(4)
_diffrn_ambient_temperature 298(2)
_exptl_crystal_density_diffrn 1.243
_cod_depositor_comments
;
The following automatic conversions were performed:
'_symmetry_cell_setting' value 'Monoclinic' changed to 'monoclinic'
according to '/home/saulius/struct/CIF-dictionaries/cif_core.dic'
dictionary named 'cif_core.dic' version 2.4.1 from 2010-06-29.

Automatic conversion script
Id: cif_fix_enum 1527 2010-12-29 10:47:43Z saulius 
;
_cod_original_sg_symbol_H-M 'P 21/c'
_cod_database_code 4020894

loop_
_symmetry_equiv_pos_as_xyz
'x, y, z'
'-x, y+1/2, -z+1/2'
'-x, -y, -z'
'x, -y-1/2, z-1/2'

loop_
_atom_site_label
_atom_site_type_symbol
_atom_site_fract_x
_atom_site_fract_y
_atom_site_fract_z
_atom_site_U_iso_or_equiv
_atom_site_adp_type
_atom_site_occupancy
_atom_site_calc_flag
_atom_site_refinement_flags
_atom_site_disorder_assembly
_atom_site_disorder_group
P S 0.26405(3) 0.01907(6) 0.29729(4) 0.0383(2) Uani 1 d . . .
S P 0.18951(3) 0.10463(7) 0.41145(4) 0.0418(2) Uani 1 d . . .
O1 O 0.18876(7) 0.02541(15) 0.24649(10) 0.0370(4) Uani 1 d . . .
O2 O 0.27190(7) 0.17111(15) 0.28796(10) 0.0384(4) Uani 1 d . . .
O3 O 0.39609(9) 0.1748(2) 0.35606(12) 0.0573(5) Uani 1 d . . .
O4 O 0.39901(8) 0.09384(17) 0.48036(10) 0.0450(5) Uani 1 d . . .
O5 O 0.24569(8) -0.12650(15) 0.32757(10) 0.0407(4) Uani 1 d . . .
O6 O 0.26816(8) -0.27829(17) 0.41775(11) 0.0530(5) Uani 1 d . . .
O7 O 0.29578(8) -0.01673(17) 0.21952(10) 0.0420(4) Uani 1 d . . .
N1 N 0.32865(9) 0.01262(19) 0.37783(12) 0.0385(5) Uani 1 d . . .
N2 N 0.32977(10) -0.09418(19) 0.42843(13) 0.0449(6) Uani 1 d . . .
C1 C 0.13379(11) -0.0146(2) 0.27503(15) 0.0370(6) Uani 1 d . . .
C2 C 0.08621(12) -0.0832(2) 0.22529(16) 0.0418(6) Uani 1 d . . .
C3 C 0.03145(13) -0.1168(3) 0.25968(19) 0.0531(7) Uani 1 d . . .
H3 H -0.0015 -0.1618 0.2279 0.064 Uiso 1 calc R . .
C4 C 0.02333(13) -0.0874(3) 0.33765(19) 0.0538(8) Uani 1 d . . .
C5 C 0.07070(13) -0.0164(3) 0.38368(17) 0.0508(7) Uani 1 d . . .
H5 H 0.0658 0.0068 0.4360 0.061 Uiso 1 calc R . .
C6 C 0.12544(12) 0.0206(2) 0.35271(16) 0.0414(6) Uani 1 d . . .
C7 C 0.09286(13) -0.1178(3) 0.13795(17) 0.0486(7) Uani 1 d . . .
C8 C 0.09717(17) 0.0024(3) 0.08872(19) 0.0657(9) Uani 1 d . . .
H8A H 0.1347 0.0501 0.1121 0.099 Uiso 1 calc R . .
H8B H 0.0586 0.0520 0.0892 0.099 Uiso 1 calc R . .
H8C H 0.1009 -0.0193 0.0340 0.099 Uiso 1 calc R . .
C9 C 0.15310(16) -0.1988(3) 0.1365(2) 0.0676(9) Uani 1 d . . .
H9A H 0.1914 -0.1507 0.1563 0.101 Uiso 1 calc R . .
H9B H 0.1547 -0.2256 0.0821 0.101 Uiso 1 calc R . .
H9C H 0.1512 -0.2713 0.1704 0.101 Uiso 1 calc R . .
C10 C 0.03452(17) -0.1920(4) 0.0954(2) 0.0880(12) Uani 1 d . . .
H10A H 0.0410 -0.2115 0.0412 0.132 Uiso 1 calc R . .
H10B H -0.0043 -0.1426 0.0938 0.132 Uiso 1 calc R . .
H10C H 0.0302 -0.2687 0.1245 0.132 Uiso 1 calc R . .
C11 C -0.03650(16) -0.1293(4) 0.3715(2) 0.0870(12) Uani 1 d . . .
H11A H -0.0728 -0.0770 0.3500 0.131 Uiso 1 calc R . .
H11B H -0.0285 -0.1223 0.4294 0.131 Uiso 1 calc R . .
H11C H -0.0461 -0.2153 0.3565 0.131 Uiso 1 calc R . .
C12 C 0.18780(12) 0.2488(2) 0.35739(15) 0.0389(6) Uani 1 d . . .
C13 C 0.14783(12) 0.3474(3) 0.37370(16) 0.0453(6) Uani 1 d . . .
H13 H 0.1215 0.3379 0.4133 0.054 Uiso 1 calc R . .
C14 C 0.14689(13) 0.4591(3) 0.33171(16) 0.0464(7) Uani 1 d . . .
C15 C 0.18542(13) 0.4672(2) 0.27115(16) 0.0462(7) Uani 1 d . . .
H15 H 0.1841 0.5418 0.2418 0.055 Uiso 1 calc R . .
C16 C 0.22585(11) 0.3716(2) 0.25128(15) 0.0385(6) Uani 1 d . . .
C17 C 0.22773(11) 0.2621(2) 0.29867(15) 0.0362(6) Uani 1 d . . .
C18 C 0.10601(16) 0.5697(3) 0.3488(2) 0.0664(9) Uani 1 d . . .
H18A H 0.0916 0.5578 0.4001 0.100 Uiso 1 calc R . .
H18B H 0.0689 0.5765 0.3070 0.100 Uiso 1 calc R . .
H18C H 0.1315 0.6453 0.3504 0.100 Uiso 1 calc R . .
C19 C 0.26526(14) 0.3855(3) 0.18215(17) 0.0483(7) Uani 1 d . . .
C20 C 0.24814(16) 0.5059(3) 0.13344(19) 0.0606(8) Uani 1 d . . .
H20A H 0.2028 0.5046 0.1103 0.091 Uiso 1 calc R . .
H20B H 0.2741 0.5113 0.0910 0.091 Uiso 1 calc R . .
H20C H 0.2567 0.5776 0.1684 0.091 Uiso 1 calc R . .
C21 C 0.25138(18) 0.2762(3) 0.12246(19) 0.0715(10) Uani 1 d . . .
H21A H 0.2654 0.1987 0.1493 0.107 Uiso 1 calc R . .
H21B H 0.2746 0.2890 0.0779 0.107 Uiso 1 calc R . .
H21C H 0.2055 0.2721 0.1028 0.107 Uiso 1 calc R . .
C22 C 0.33789(15) 0.3911(4) 0.2187(2) 0.0758(11) Uani 1 d . . .
H22A H 0.3461 0.4653 0.2515 0.114 Uiso 1 calc R . .
H22B H 0.3637 0.3937 0.1759 0.114 Uiso 1 calc R . .
H22C H 0.3492 0.3178 0.2515 0.114 Uiso 1 calc R . .
C23 C 0.37635(12) 0.1019(2) 0.40164(16) 0.0411(6) Uani 1 d . . .
C24 C 0.45361(13) 0.1761(3) 0.51105(17) 0.0517(7) Uani 1 d . . .
H24 H 0.4845 0.1767 0.4724 0.062 Uiso 1 calc R . .
C25 C 0.48560(15) 0.1167(3) 0.58826(19) 0.0676(9) Uani 1 d . . .
H25A H 0.4598 0.1323 0.6300 0.101 Uiso 1 calc R . .
H25B H 0.5282 0.1522 0.6037 0.101 Uiso 1 calc R . .
H25C H 0.4893 0.0276 0.5805 0.101 Uiso 1 calc R . .
C26 C 0.4296(2) 0.3067(4) 0.5199(3) 0.0989(14) Uani 1 d . . .
H26A H 0.4152 0.3420 0.4674 0.148 Uiso 1 calc R . .
H26B H 0.4642 0.3573 0.5482 0.148 Uiso 1 calc R . .
H26C H 0.3939 0.3049 0.5500 0.148 Uiso 1 calc R . .
C27 C 0.28395(12) -0.1650(2) 0.39478(15) 0.0410(6) Uani 1 d . . .
C28 C 0.31204(14) -0.3381(3) 0.48314(19) 0.0579(8) Uani 1 d . . .
H28 H 0.3194 -0.2815 0.5299 0.069 Uiso 1 calc R . .
C29 C 0.27635(17) -0.4534(3) 0.5043(2) 0.0708(9) Uani 1 d . . .
H29A H 0.2342 -0.4296 0.5158 0.106 Uiso 1 calc R . .
H29B H 0.3007 -0.4930 0.5511 0.106 Uiso 1 calc R . .
H29C H 0.2713 -0.5111 0.4596 0.106 Uiso 1 calc R . .
C30 C 0.37533(18) -0.3688(4) 0.4576(3) 0.1190(19) Uani 1 d . . .
H30A H 0.3680 -0.4198 0.4097 0.178 Uiso 1 calc R . .
H30B H 0.4020 -0.4142 0.5001 0.178 Uiso 1 calc R . .
H30C H 0.3969 -0.2924 0.4466 0.178 Uiso 1 calc R . .
C31 C 0.35557(12) -0.0763(2) 0.21816(15) 0.0388(6) Uani 1 d . . .
C32 C 0.40774(14) -0.0055(3) 0.20710(18) 0.0550(8) Uani 1 d . . .
H32 H 0.4053 0.0819 0.2070 0.066 Uiso 1 calc R . .
C33 C 0.46462(15) -0.0659(4) 0.1960(2) 0.0730(10) Uani 1 d . . .
H33 H 0.5007 -0.0184 0.1881 0.088 Uiso 1 calc R . .
C34 C 0.46853(18) -0.1930(5) 0.1966(2) 0.0833(13) Uani 1 d . . .
H34 H 0.5068 -0.2326 0.1882 0.100 Uiso 1 calc R . .
C35 C 0.4155(2) -0.2637(4) 0.2098(3) 0.0885(12) Uani 1 d . . .
H35 H 0.4182 -0.3511 0.2113 0.106 Uiso 1 calc R . .
C36 C 0.35876(15) -0.2047(3) 0.2205(2) 0.0637(9) Uani 1 d . . .
H36 H 0.3228 -0.2517 0.2293 0.076 Uiso 1 calc R . .

loop_
_atom_site_aniso_label
_atom_site_aniso_U_11
_atom_site_aniso_U_22
_atom_site_aniso_U_33
_atom_site_aniso_U_23
_atom_site_aniso_U_13
_atom_site_aniso_U_12
P 0.0319(3) 0.0392(4) 0.0416(4) 0.0021(3) -0.0007(3) 0.0007(3)
S 0.0433(4) 0.0442(4) 0.0358(4) 0.0062(3) -0.0008(3) -0.0057(3)
O1 0.0274(9) 0.0422(10) 0.0394(9) 0.0044(8) -0.0010(7) 0.0012(7)
O2 0.0309(9) 0.0337(10) 0.0499(10) 0.0064(8) 0.0044(7) 0.0006(7)
O3 0.0459(11) 0.0667(14) 0.0563(12) 0.0150(11) -0.0011(9) -0.0176(10)
O4 0.0393(10) 0.0508(11) 0.0418(10) -0.0001(8) -0.0031(8) -0.0114(8)
O5 0.0345(9) 0.0358(10) 0.0472(10) 0.0046(8) -0.0075(8) -0.0027(7)
O6 0.0483(11) 0.0426(11) 0.0614(12) 0.0162(9) -0.0122(9) -0.0105(9)
O7 0.0339(9) 0.0487(11) 0.0419(10) 0.0005(8) 0.0017(8) 0.0105(8)
N1 0.0337(11) 0.0363(12) 0.0421(12) 0.0062(9) -0.0044(9) -0.0044(9)
N2 0.0423(12) 0.0389(12) 0.0482(13) 0.0112(10) -0.0093(10) -0.0062(10)
C1 0.0280(12) 0.0356(13) 0.0463(15) 0.0074(11) 0.0025(11) 0.0031(10)
C2 0.0309(13) 0.0394(14) 0.0516(16) 0.0067(12) -0.0041(11) 0.0015(11)
C3 0.0357(15) 0.0544(18) 0.065(2) 0.0115(15) -0.0049(13) -0.0065(13)
C4 0.0377(15) 0.063(2) 0.0602(19) 0.0177(15) 0.0067(13) -0.0034(14)
C5 0.0440(16) 0.0611(18) 0.0491(16) 0.0107(14) 0.0133(13) 0.0001(14)
C6 0.0393(14) 0.0407(15) 0.0427(15) 0.0077(12) 0.0016(11) -0.0006(12)
C7 0.0421(15) 0.0468(16) 0.0536(17) -0.0046(13) -0.0021(13) -0.0009(12)
C8 0.078(2) 0.068(2) 0.0477(17) 0.0039(15) -0.0029(16) 0.0093(17)
C9 0.069(2) 0.059(2) 0.072(2) -0.0071(17) 0.0036(17) 0.0169(17)
C10 0.069(2) 0.108(3) 0.081(3) -0.036(2) -0.0059(19) -0.021(2)
C11 0.0526(19) 0.124(3) 0.086(3) 0.026(2) 0.0142(18) -0.026(2)
C12 0.0385(13) 0.0385(14) 0.0376(13) -0.0012(11) 0.0000(11) -0.0030(11)
C13 0.0416(14) 0.0515(17) 0.0435(15) -0.0059(13) 0.0087(12) -0.0009(13)
C14 0.0466(15) 0.0448(16) 0.0470(15) -0.0037(13) 0.0043(13) 0.0061(13)
C15 0.0513(16) 0.0363(15) 0.0496(16) 0.0026(12) 0.0042(13) 0.0044(13)
C16 0.0349(13) 0.0372(14) 0.0411(14) 0.0000(11) -0.0012(11) -0.0013(11)
C17 0.0314(12) 0.0362(14) 0.0386(13) -0.0028(11) -0.0023(10) 0.0015(11)
C18 0.072(2) 0.056(2) 0.074(2) -0.0034(17) 0.0201(18) 0.0181(17)
C19 0.0527(16) 0.0427(16) 0.0512(16) 0.0074(13) 0.0140(13) 0.0068(13)
C20 0.078(2) 0.0484(18) 0.0584(19) 0.0139(15) 0.0201(16) 0.0067(15)
C21 0.113(3) 0.054(2) 0.0524(18) 0.0060(15) 0.0263(19) 0.0123(19)
C22 0.0470(18) 0.093(3) 0.091(3) 0.028(2) 0.0210(17) 0.0009(17)
C23 0.0330(13) 0.0430(15) 0.0451(15) 0.0026(12) -0.0001(11) 0.0012(11)
C24 0.0408(15) 0.0573(18) 0.0538(17) -0.0126(14) -0.0022(13) -0.0118(13)
C25 0.0534(18) 0.094(3) 0.0507(18) -0.0075(17) -0.0080(15) -0.0072(17)
C26 0.103(3) 0.058(2) 0.126(4) -0.030(2) -0.013(3) -0.004(2)
C27 0.0342(13) 0.0392(15) 0.0467(15) 0.0066(12) -0.0021(11) -0.0001(11)
C28 0.0605(19) 0.0446(17) 0.0598(18) 0.0132(14) -0.0173(15) -0.0065(14)
C29 0.074(2) 0.064(2) 0.073(2) 0.0268(18) 0.0044(18) -0.0076(18)
C30 0.061(2) 0.089(3) 0.204(5) 0.081(3) 0.012(3) 0.007(2)
C31 0.0320(13) 0.0437(15) 0.0393(14) -0.0035(11) 0.0012(10) 0.0056(11)
C32 0.0461(17) 0.064(2) 0.0559(18) 0.0004(15) 0.0104(14) -0.0024(14)
C33 0.0384(17) 0.119(3) 0.063(2) -0.005(2) 0.0108(15) 0.0012(19)
C34 0.062(2) 0.127(4) 0.060(2) -0.010(2) 0.0056(17) 0.048(3)
C35 0.086(3) 0.069(2) 0.109(3) -0.012(2) 0.009(2) 0.035(2)
C36 0.0574(18) 0.0497(19) 0.084(2) -0.0091(16) 0.0105(16) 0.0064(15)

loop_
_geom_bond_atom_site_label_1
_geom_bond_atom_site_label_2
_geom_bond_distance
_geom_bond_site_symmetry_2
_geom_bond_publ_flag
P O7 1.5949(18) . ?
P O2 1.6331(17) . ?
P O1 1.6605(15) . ?
P O5 1.6894(17) . ?
P N1 1.7479(19) . ?
P S 2.7942(10) . ?
S C6 1.768(3) . ?
S C12 1.776(3) . ?
O1 C1 1.373(3) . ?
O2 C17 1.364(3) . ?
O3 C23 1.203(3) . ?
O4 C23 1.330(3) . ?
O4 C24 1.460(3) . ?
O5 C27 1.335(3) . ?
O6 C27 1.320(3) . ?
O6 C28 1.456(3) . ?
O7 C31 1.398(3) . ?
N1 C23 1.384(3) . ?
N1 N2 1.414(3) . ?
N2 C27 1.273(3) . ?
C1 C6 1.390(4) . ?
C1 C2 1.394(3) . ?
C2 C3 1.400(4) . ?
C2 C7 1.534(4) . ?
C3 C4 1.378(4) . ?
C4 C5 1.376(4) . ?
C4 C11 1.512(4) . ?
C5 C6 1.379(4) . ?
C7 C9 1.523(4) . ?
C7 C10 1.525(4) . ?
C7 C8 1.530(4) . ?
C12 C17 1.390(4) . ?
C12 C13 1.391(4) . ?
C13 C14 1.378(4) . ?
C14 C15 1.390(4) . ?
C14 C18 1.503(4) . ?
C15 C16 1.391(4) . ?
C16 C17 1.405(4) . ?
C16 C19 1.526(4) . ?
C19 C20 1.529(4) . ?
C19 C21 1.529(4) . ?
C19 C22 1.538(4) . ?
C24 C26 1.489(5) . ?
C24 C25 1.496(4) . ?
C28 C30 1.482(5) . ?
C28 C29 1.502(4) . ?
C31 C32 1.356(4) . ?
C31 C36 1.366(4) . ?
C32 C33 1.383(4) . ?
C33 C34 1.353(5) . ?
C34 C35 1.380(6) . ?
C35 C36 1.372(4) . ?
